data_7017313
loop_
_publ_author_name
'Marino, Nadia'
'Lloret, Francisco'
'Julve, Miguel'
'Doyle, Robert P.'

_publ_section_title
;
 Synthetically persistent, self assembled [V(IV)(2)V(V)(4)]
 polyoxovanadates: Facile synthesis, structure and magnetic analysis.
;
_journal_issue 45
_journal_name_full 'Dalton transactions (Cambridge, England : 2003)'
_journal_page_first 12248
_journal_page_last 12256
_journal_paper_doi 10.1039/c1dt11004g
_journal_volume 40
_journal_year 2011
_chemical_formula_moiety 'C52 H44 N8 O16 V6, 2(C H4 O), 4(H2 O)'
_chemical_formula_sum 'C54 H60 N8 O22 V6'
_chemical_formula_weight 1478.74
_chemical_name_systematic
;
?
;
_space_group_IT_number 14
_symmetry_cell_setting monoclinic
_symmetry_space_group_name_Hall '-P 2ybc'
_symmetry_space_group_name_H-M 'P 1 21/c 1'
_atom_sites_solution_hydrogens geom
_atom_sites_solution_primary direct
_atom_sites_solution_secondary difmap
_audit_creation_method SHELXL-97
_cell_angle_alpha 90.00
_cell_angle_beta 97.924(2)
_cell_angle_gamma 90.00
_cell_formula_units_Z 2
_cell_length_a 9.5771(10)
_cell_length_b 22.075(2)
_cell_length_c 13.9276(15)
_cell_measurement_reflns_used 8561
_cell_measurement_temperature 98(2)
_cell_measurement_theta_max 28.28
_cell_measurement_theta_min 2.34
_cell_volume 2916.4(5)
_computing_cell_refinement 'Bruker SMART'
_computing_data_collection 'Bruker SMART'
_computing_data_reduction 'Bruker SAINT'
_computing_molecular_graphics 'Bruker SHELXTL'
_computing_publication_material 'Bruker SHELXTL'
_computing_structure_refinement 'SHELXL-97 (Sheldrick, 1997)'
_computing_structure_solution 'SHELXS-97 (Sheldrick, 1990)'
_diffrn_ambient_temperature 98(2)
_diffrn_measured_fraction_theta_full 0.993
_diffrn_measured_fraction_theta_max 0.993
_diffrn_measurement_device_type 'CCD area detector'
_diffrn_measurement_method 'phi and omega scans'
_diffrn_radiation_monochromator graphite
_diffrn_radiation_source 'fine-focus sealed tube'
_diffrn_radiation_type MoK\a
_diffrn_radiation_wavelength 0.71073
_diffrn_reflns_av_R_equivalents 0.0228
_diffrn_reflns_av_sigmaI/netI 0.0229
_diffrn_reflns_limit_h_max 11
_diffrn_reflns_limit_h_min -11
_diffrn_reflns_limit_k_max 26
_diffrn_reflns_limit_k_min -27
_diffrn_reflns_limit_l_max 16
_diffrn_reflns_limit_l_min -17
_diffrn_reflns_number 18499
_diffrn_reflns_theta_full 26.38
_diffrn_reflns_theta_max 26.38
_diffrn_reflns_theta_min 1.74
_exptl_absorpt_coefficient_mu 1.010
_exptl_absorpt_correction_T_max 0.960
_exptl_absorpt_correction_T_min 0.855
_exptl_absorpt_correction_type empirical
_exptl_absorpt_process_details sadabs
_exptl_crystal_colour BROWN
_exptl_crystal_density_diffrn 1.684
_exptl_crystal_density_method 'not measured'
_exptl_crystal_description PARALLELEPIPED
_exptl_crystal_F_000 1508
_exptl_crystal_size_max 0.15
_exptl_crystal_size_mid 0.05
_exptl_crystal_size_min 0.02
_refine_diff_density_max 0.744
_refine_diff_density_min -0.322
_refine_diff_density_rms 0.073
_refine_ls_extinction_method none
_refine_ls_goodness_of_fit_ref 1.056
_refine_ls_hydrogen_treatment mixed
_refine_ls_matrix_type full
_refine_ls_number_parameters 422
_refine_ls_number_reflns 5923
_refine_ls_number_restraints 6
_refine_ls_restrained_S_all 1.056
_refine_ls_R_factor_all 0.0368
_refine_ls_R_factor_gt 0.0306
_refine_ls_shift/su_max 0.002
_refine_ls_shift/su_mean 0.000
_refine_ls_structure_factor_coef Fsqd
_refine_ls_weighting_details 'calc w=1/[\s^2^(Fo^2^)+(0.0460P)^2^+2.0729P] where P=(Fo^2^+2Fc^2^)/3'
_refine_ls_weighting_scheme calc
_refine_ls_wR_factor_gt 0.0822
_refine_ls_wR_factor_ref 0.0864
_reflns_number_gt 5159
_reflns_number_total 5923
_reflns_threshold_expression >2sigma(I)
_cod_data_source_file c1dt11004g.txt
_cod_data_source_block 1
_cod_depositor_comments
;
The following automatic conversions were performed:

'_symmetry_cell_setting' value 'MONOCLINIC' changed to 'monoclinic'
according to /home/saulius/struct/CIF-dictionaries/cif_core.dic
dictionary named 'cif_core.dic' version 2.4.1 from 2010-06-29.

Automatic conversion script
Id: cif_fix_values 1715 2011-07-08 13:25:40Z adriana 
;
_cod_original_sg_symbol_H-M P2(1)/C
_cod_database_code 7017313

loop_
_symmetry_equiv_pos_as_xyz
'x, y, z'
'-x, y+1/2, -z+1/2'
'-x, -y, -z'
'x, -y-1/2, z-1/2'

loop_
_atom_site_label
_atom_site_type_symbol
_atom_site_fract_x
_atom_site_fract_y
_atom_site_fract_z
_atom_site_U_iso_or_equiv
_atom_site_adp_type
_atom_site_occupancy
_atom_site_symmetry_multiplicity
_atom_site_calc_flag
_atom_site_refinement_flags
V1 V 0.51951(4) 0.572441(15) 0.21746(2) 0.01580(9) Uani 1 1 d .
V2 V 0.67869(3) 0.491163(14) 0.37889(2) 0.01426(9) Uani 1 1 d .
V3 V 0.33465(3) 0.562986(14) 0.38422(2) 0.01444(9) Uani 1 1 d .
O1 O 0.50689(14) 0.53796(6) 0.34655(9) 0.0154(3) Uani 1 1 d .
O2 O 0.60823(16) 0.63486(7) 0.21022(11) 0.0242(3) Uani 1 1 d .
O3 O 0.46226(16) 0.54774(7) 0.10742(11) 0.0251(3) Uani 1 1 d .
O7 O 0.67550(16) 0.51365(7) 0.23976(10) 0.0221(3) Uani 1 1 d .
C25 C 0.7746(3) 0.50444(12) 0.17547(17) 0.0328(6) Uani 1 1 d .
H25A H 0.8365 0.5399 0.1767 0.049 Uiso 1 1 calc R
H25B H 0.7252 0.4986 0.1097 0.049 Uiso 1 1 calc R
H25C H 0.8311 0.4684 0.1953 0.049 Uiso 1 1 calc R
O4 O 0.79701(15) 0.53754(6) 0.42799(11) 0.0216(3) Uani 1 1 d .
O8 O 0.33601(14) 0.60210(6) 0.24526(10) 0.0178(3) Uani 1 1 d .
C26 C 0.2139(2) 0.59552(11) 0.17200(17) 0.0284(5) Uani 1 1 d .
H26A H 0.1971 0.5524 0.1578 0.043 Uiso 1 1 calc R
H26B H 0.2308 0.6166 0.1128 0.043 Uiso 1 1 calc R
H26C H 0.1311 0.6130 0.1959 0.043 Uiso 1 1 calc R
O5 O 0.21750(15) 0.51328(6) 0.34335(10) 0.0196(3) Uani 1 1 d .
O6 O 0.36920(14) 0.54661(6) 0.50554(10) 0.0165(3) Uani 1 1 d .
C10 C 0.4156(2) 0.39964(9) 0.28813(14) 0.0193(4) Uani 1 1 d .
H10 H 0.3580 0.4349 0.2832 0.023 Uiso 1 1 calc R
C9 C 0.3513(2) 0.34297(10) 0.26629(15) 0.0206(4) Uani 1 1 d .
H9 H 0.2525 0.3404 0.2466 0.025 Uiso 1 1 calc R
C8 C 0.4320(2) 0.29163(9) 0.27355(15) 0.0210(4) Uani 1 1 d .
H8 H 0.3897 0.2531 0.2605 0.025 Uiso 1 1 calc R
C7 C 0.5787(2) 0.29676(9) 0.30070(14) 0.0186(4) Uani 1 1 d .
C6 C 0.6733(2) 0.24596(9) 0.30724(15) 0.0222(4) Uani 1 1 d .
H6 H 0.6365 0.2062 0.2958 0.027 Uiso 1 1 calc R
C5 C 0.8144(2) 0.25398(9) 0.32951(15) 0.0214(4) Uani 1 1 d .
H5 H 0.8752 0.2198 0.3322 0.026 Uiso 1 1 calc R
C4 C 0.8736(2) 0.31320(9) 0.34909(14) 0.0177(4) Uani 1 1 d .
C3 C 1.0195(2) 0.32387(10) 0.37092(15) 0.0217(4) Uani 1 1 d .
H3 H 1.0847 0.2914 0.3710 0.026 Uiso 1 1 calc R
C2 C 1.0662(2) 0.38173(10) 0.39209(15) 0.0219(4) Uani 1 1 d .
H2 H 1.1642 0.3898 0.4063 0.026 Uiso 1 1 calc R
C1 C 0.9680(2) 0.42880(9) 0.39255(15) 0.0192(4) Uani 1 1 d .
H1 H 1.0017 0.4684 0.4094 0.023 Uiso 1 1 calc R
C11 C 0.7826(2) 0.36321(9) 0.34736(14) 0.0163(4) Uani 1 1 d .
C12 C 0.6337(2) 0.35513(9) 0.32046(14) 0.0161(4) Uani 1 1 d .
N2 N 0.55320(18) 0.40590(7) 0.31536(12) 0.0162(3) Uani 1 1 d .
N1 N 0.83035(17) 0.42049(7) 0.37044(12) 0.0156(3) Uani 1 1 d .
C22 C 0.0319(2) 0.61772(10) 0.36645(15) 0.0206(4) Uani 1 1 d .
H22 H 0.0046 0.5766 0.3566 0.025 Uiso 1 1 calc R
C21 C -0.0736(2) 0.66202(10) 0.35687(16) 0.0238(5) Uani 1 1 d .
H21 H -0.1697 0.6510 0.3400 0.029 Uiso 1 1 calc R
C20 C -0.0366(2) 0.72153(10) 0.37218(16) 0.0237(5) Uani 1 1 d .
H20 H -0.1069 0.7522 0.3661 0.028 Uiso 1 1 calc R
C19 C 0.1065(2) 0.73697(9) 0.39693(15) 0.0204(4) Uani 1 1 d .
C18 C 0.1562(2) 0.79784(10) 0.41391(17) 0.0256(5) Uani 1 1 d .
H18 H 0.0903 0.8302 0.4081 0.031 Uiso 1 1 calc R
C17 C 0.2949(2) 0.81013(10) 0.43794(16) 0.0253(5) Uani 1 1 d .
H17 H 0.3247 0.8509 0.4493 0.030 Uiso 1 1 calc R
C16 C 0.3979(2) 0.76233(9) 0.44648(15) 0.0199(4) Uani 1 1 d .
C15 C 0.5432(2) 0.77133(10) 0.47361(16) 0.0228(4) Uani 1 1 d .
H15 H 0.5790 0.8107 0.4895 0.027 Uiso 1 1 calc R
C14 C 0.6327(2) 0.72262(9) 0.47689(15) 0.0213(4) Uani 1 1 d .
H14 H 0.7311 0.7279 0.4960 0.026 Uiso 1 1 calc R
C13 C 0.5777(2) 0.66481(9) 0.45170(14) 0.0184(4) Uani 1 1 d .
H13 H 0.6409 0.6316 0.4527 0.022 Uiso 1 1 calc R
C24 C 0.3525(2) 0.70258(9) 0.42676(14) 0.0161(4) Uani 1 1 d .
C23 C 0.2053(2) 0.68951(9) 0.40367(14) 0.0164(4) Uani 1 1 d .
N4 N 0.16857(17) 0.63028(8) 0.38864(12) 0.0167(3) Uani 1 1 d .
N3 N 0.44167(17) 0.65492(7) 0.42675(12) 0.0159(3) Uani 1 1 d .
O1W O 0.5684(2) 0.57600(7) -0.05982(12) 0.0324(4) Uani 1 1 d D
H1W H 0.555(3) 0.5374(7) -0.0894(17) 0.050 Uiso 1 1 d D
H2W H 0.528(3) 0.5705(11) -0.0018(12) 0.050 Uiso 1 1 d D
O2W O 0.85157(18) 0.68143(8) 0.12279(13) 0.0357(4) Uani 1 1 d D
H3W H 0.855(3) 0.6568(11) 0.0671(14) 0.050 Uiso 1 1 d D
H4W H 0.773(2) 0.6651(12) 0.1483(18) 0.050 Uiso 1 1 d D
O9 O 0.83444(19) 0.61968(8) -0.05563(13) 0.0368(4) Uani 1 1 d .
H9A H 0.7488 0.6103 -0.0597 0.055 Uiso 1 1 calc R
C27 C 0.9153(4) 0.56699(13) -0.0634(3) 0.0573(9) Uani 1 1 d .
H27A H 1.0119 0.5738 -0.0317 0.086 Uiso 1 1 calc R
H27B H 0.9167 0.5575 -0.1320 0.086 Uiso 1 1 calc R
H27C H 0.8735 0.5331 -0.0320 0.086 Uiso 1 1 calc R

loop_
_atom_site_aniso_label
_atom_site_aniso_U_11
_atom_site_aniso_U_22
_atom_site_aniso_U_33
_atom_site_aniso_U_23
_atom_site_aniso_U_13
_atom_site_aniso_U_12
V1 0.01629(18) 0.01338(17) 0.01835(18) 0.00195(12) 0.00458(13) 0.00095(12)
V2 0.01262(17) 0.01061(16) 0.01980(17) 0.00013(12) 0.00314(13) 0.00058(12)
V3 0.01241(17) 0.01166(16) 0.01976(18) 0.00018(12) 0.00404(13) 0.00019(12)
O1 0.0148(7) 0.0144(7) 0.0176(7) 0.0026(5) 0.0041(5) 0.0024(5)
O2 0.0205(8) 0.0180(7) 0.0350(9) 0.0040(6) 0.0076(6) 0.0002(6)
O3 0.0262(8) 0.0278(8) 0.0217(8) -0.0025(6) 0.0048(6) 0.0023(6)
O7 0.0234(8) 0.0227(8) 0.0225(7) 0.0058(6) 0.0112(6) 0.0093(6)
C25 0.0301(13) 0.0433(14) 0.0284(12) 0.0090(10) 0.0158(10) 0.0149(11)
O4 0.0166(7) 0.0146(7) 0.0338(8) -0.0022(6) 0.0046(6) -0.0012(6)
O8 0.0154(7) 0.0182(7) 0.0197(7) 0.0024(5) 0.0020(6) 0.0024(5)
C26 0.0267(12) 0.0284(12) 0.0289(12) 0.0019(9) -0.0002(10) 0.0015(9)
O5 0.0167(7) 0.0161(7) 0.0262(8) -0.0011(6) 0.0038(6) -0.0013(5)
O6 0.0153(7) 0.0151(7) 0.0196(7) 0.0002(5) 0.0042(5) 0.0018(5)
C10 0.0182(10) 0.0184(10) 0.0214(10) -0.0011(8) 0.0033(8) 0.0019(8)
C9 0.0164(10) 0.0249(11) 0.0207(10) -0.0032(8) 0.0031(8) -0.0027(8)
C8 0.0257(11) 0.0180(10) 0.0199(10) -0.0041(8) 0.0056(8) -0.0068(8)
C7 0.0231(11) 0.0165(10) 0.0171(9) -0.0005(8) 0.0063(8) -0.0007(8)
C6 0.0306(12) 0.0130(9) 0.0238(10) -0.0022(8) 0.0068(9) -0.0010(8)
C5 0.0278(11) 0.0137(10) 0.0236(11) 0.0003(8) 0.0064(9) 0.0060(8)
C4 0.0202(10) 0.0171(10) 0.0163(9) -0.0002(7) 0.0040(8) 0.0020(8)
C3 0.0211(11) 0.0210(10) 0.0230(10) 0.0007(8) 0.0029(8) 0.0084(8)
C2 0.0155(10) 0.0249(11) 0.0252(11) -0.0006(8) 0.0029(8) 0.0024(8)
C1 0.0176(10) 0.0186(10) 0.0218(10) -0.0012(8) 0.0039(8) 0.0008(8)
C11 0.0204(10) 0.0134(9) 0.0156(9) 0.0011(7) 0.0048(8) 0.0020(8)
C12 0.0189(10) 0.0153(9) 0.0149(9) 0.0006(7) 0.0047(8) 0.0007(7)
N2 0.0168(8) 0.0152(8) 0.0169(8) -0.0005(6) 0.0027(7) 0.0012(6)
N1 0.0150(8) 0.0134(8) 0.0188(8) 0.0008(6) 0.0039(6) 0.0006(6)
C22 0.0174(10) 0.0210(10) 0.0238(10) 0.0029(8) 0.0037(8) -0.0008(8)
C21 0.0136(10) 0.0306(12) 0.0277(11) 0.0060(9) 0.0048(8) 0.0015(8)
C20 0.0194(11) 0.0274(11) 0.0251(11) 0.0059(9) 0.0060(9) 0.0094(9)
C19 0.0198(11) 0.0208(10) 0.0212(10) 0.0028(8) 0.0046(8) 0.0048(8)
C18 0.0259(12) 0.0183(10) 0.0329(12) 0.0003(9) 0.0050(9) 0.0089(9)
C17 0.0308(12) 0.0138(10) 0.0310(12) -0.0008(8) 0.0036(10) 0.0032(9)
C16 0.0240(11) 0.0151(10) 0.0208(10) 0.0008(8) 0.0030(8) 0.0009(8)
C15 0.0256(11) 0.0169(10) 0.0259(11) -0.0012(8) 0.0029(9) -0.0044(8)
C14 0.0182(10) 0.0205(10) 0.0246(11) 0.0004(8) 0.0005(8) -0.0033(8)
C13 0.0164(10) 0.0179(10) 0.0210(10) 0.0009(8) 0.0031(8) 0.0020(8)
C24 0.0189(10) 0.0152(9) 0.0146(9) 0.0011(7) 0.0035(8) 0.0013(7)
C23 0.0171(10) 0.0172(10) 0.0155(9) 0.0020(7) 0.0043(8) 0.0026(8)
N4 0.0152(8) 0.0166(8) 0.0187(8) 0.0021(6) 0.0039(7) 0.0010(6)
N3 0.0163(8) 0.0140(8) 0.0175(8) 0.0006(6) 0.0024(7) 0.0016(6)
O1W 0.0469(11) 0.0244(8) 0.0289(9) -0.0020(7) 0.0156(8) -0.0065(7)
O2W 0.0307(9) 0.0403(10) 0.0363(10) -0.0005(8) 0.0048(8) -0.0120(8)
O9 0.0388(10) 0.0310(9) 0.0412(10) -0.0032(8) 0.0073(8) -0.0030(8)
C27 0.0495(19) 0.0342(16) 0.093(3) 0.0030(16) 0.0263(18) -0.0008(13)

loop_
_atom_type_symbol
_atom_type_description
_atom_type_scat_dispersion_real
_atom_type_scat_dispersion_imag
_atom_type_scat_source
C C 0.0033 0.0016 'International Tables Vol C Tables 4.2.6.8 and 6.1.1.4'
H H 0.0000 0.0000 'International Tables Vol C Tables 4.2.6.8 and 6.1.1.4'
N N 0.0061 0.0033 'International Tables Vol C Tables 4.2.6.8 and 6.1.1.4'
O O 0.0106 0.0060 'International Tables Vol C Tables 4.2.6.8 and 6.1.1.4'
V V 0.3005 0.5294 'International Tables Vol C Tables 4.2.6.8 and 6.1.1.4'

loop_
_geom_angle_atom_site_label_1
_geom_angle_atom_site_label_2
_geom_angle_atom_site_label_3
_geom_angle
_geom_angle_site_symmetry_1
_geom_angle_site_symmetry_3
O2 V1 O3 109.38(8) . .
O2 V1 O8 102.64(7) . .
O3 V1 O8 95.83(7) . .
O2 V1 O7 100.15(7) . .
O3 V1 O7 94.38(7) . .
O8 V1 O7 150.24(6) . .
O2 V1 O1 118.76(7) . .
O3 V1 O1 131.77(7) . .
O8 V1 O1 77.28(6) . .
O7 V1 O1 75.08(6) . .
O2 V1 V2 108.97(6) . .
O3 V1 V2 123.30(6) . .
O8 V1 V2 114.40(4) . .
O7 V1 V2 38.74(4) . .
O1 V1 V2 37.13(4) . .
O2 V1 V3 117.24(6) . .
O3 V1 V3 121.39(6) . .
O8 V1 V3 42.20(4) . .
O7 V1 V3 109.55(4) . .
O1 V1 V3 35.08(4) . .
V2 V1 V3 72.208(13) . .
O4 V2 O6 98.94(7) . 3_666
O4 V2 O1 106.54(7) . .
O6 V2 O1 97.61(6) 3_666 .
O4 V2 O7 99.80(7) . .
O6 V2 O7 161.17(6) 3_666 .
O1 V2 O7 75.15(6) . .
O4 V2 N1 92.49(7) . .
O6 V2 N1 88.40(6) 3_666 .
O1 V2 N1 158.76(6) . .
O7 V2 N1 92.72(6) . .
O4 V2 N2 165.42(7) . .
O6 V2 N2 78.38(6) 3_666 .
O1 V2 N2 88.03(6) . .
O7 V2 N2 83.95(6) . .
N1 V2 N2 73.19(6) . .
O4 V2 V1 100.77(5) . .
O6 V2 V1 134.92(4) 3_666 .
O1 V2 V1 37.78(4) . .
O7 V2 V1 38.16(4) . .
N1 V2 V1 130.43(5) . .
N2 V2 V1 90.90(4) . .
O4 V2 V3 86.11(6) . 3_666
O6 V2 V3 13.35(4) 3_666 3_666
O1 V2 V3 104.97(4) . 3_666
O7 V2 V3 173.84(5) . 3_666
N1 V2 V3 85.24(5) . 3_666
N2 V2 V3 89.90(4) . 3_666
V1 V2 V3 142.653(14) . 3_666
O4 V2 V3 107.38(5) . .
O6 V2 V3 81.49(4) 3_666 .
O1 V2 V3 16.23(4) . .
O7 V2 V3 91.07(4) . .
N1 V2 V3 158.82(5) . .
N2 V2 V3 86.52(4) . .
V1 V2 V3 54.003(10) . .
V3 V2 V3 88.802(11) 3_666 .
O4 V2 V2 99.58(6) . 3_666
O6 V2 V2 39.35(4) 3_666 3_666
O1 V2 V2 59.50(4) . 3_666
O7 V2 V2 134.07(4) . 3_666
N1 V2 V2 127.45(5) . 3_666
N2 V2 V2 87.45(4) . 3_666
V1 V2 V2 97.261(14) . 3_666
V3 V2 V2 45.480(8) 3_666 3_666
V3 V2 V2 43.322(8) . 3_666
O5 V3 O6 103.54(7) . .
O5 V3 O1 107.17(7) . .
O6 V3 O1 98.94(6) . .
O5 V3 O8 92.66(7) . .
O6 V3 O8 163.79(6) . .
O1 V3 O8 75.48(5) . .
O5 V3 N4 89.94(7) . .
O6 V3 N4 99.09(6) . .
O1 V3 N4 151.37(6) . .
O8 V3 N4 81.08(6) . .
O5 V3 N3 161.35(7) . .
O6 V3 N3 85.07(6) . .
O1 V3 N3 87.39(6) . .
O8 V3 N3 79.53(6) . .
N4 V3 N3 72.22(6) . .
O5 V3 V1 102.78(5) . .
O6 V3 V1 134.14(5) . .
O1 V3 V1 37.03(4) . .
O8 V3 V1 38.45(4) . .
N4 V3 V1 117.81(5) . .
N3 V3 V1 81.66(4) . .
O5 V3 V2 106.35(5) . .
O6 V3 V2 82.93(5) . .
O1 V3 V2 16.77(4) . .
O8 V3 V2 92.23(4) . .
N4 V3 V2 162.73(5) . .
N3 V3 V2 90.97(4) . .
V1 V3 V2 53.789(10) . .
V3 O1 V2 147.01(8) . .
V3 O1 V1 107.89(6) . .
V2 O1 V1 105.09(6) . .
C25 O7 V1 123.93(13) . .
C25 O7 V2 131.35(13) . .
V1 O7 V2 103.09(7) . .
O7 C25 H25A 109.5 . .
O7 C25 H25B 109.5 . .
H25A C25 H25B 109.5 . .
O7 C25 H25C 109.5 . .
H25A C25 H25C 109.5 . .
H25B C25 H25C 109.5 . .
C26 O8 V1 119.03(13) . .
C26 O8 V3 119.71(13) . .
V1 O8 V3 99.35(6) . .
O8 C26 H26A 109.5 . .
O8 C26 H26B 109.5 . .
H26A C26 H26B 109.5 . .
O8 C26 H26C 109.5 . .
H26A C26 H26C 109.5 . .
H26B C26 H26C 109.5 . .
V3 O6 V2 151.64(8) . 3_666
N2 C10 C9 122.77(19) . .
N2 C10 H10 118.6 . .
C9 C10 H10 118.6 . .
C8 C9 C10 119.62(19) . .
C8 C9 H9 120.2 . .
C10 C9 H9 120.2 . .
C9 C8 C7 119.07(19) . .
C9 C8 H8 120.5 . .
C7 C8 H8 120.5 . .
C12 C7 C8 117.39(19) . .
C12 C7 C6 119.14(19) . .
C8 C7 C6 123.46(19) . .
C5 C6 C7 120.84(19) . .
C5 C6 H6 119.6 . .
C7 C6 H6 119.6 . .
C6 C5 C4 121.13(19) . .
C6 C5 H5 119.4 . .
C4 C5 H5 119.4 . .
C11 C4 C3 117.84(18) . .
C11 C4 C5 119.00(18) . .
C3 C4 C5 123.16(19) . .
C2 C3 C4 119.10(19) . .
C2 C3 H3 120.4 . .
C4 C3 H3 120.5 . .
C3 C2 C1 119.50(19) . .
C3 C2 H2 120.3 . .
C1 C2 H2 120.3 . .
N1 C1 C2 122.87(19) . .
N1 C1 H1 118.6 . .
C2 C1 H1 118.6 . .
N1 C11 C4 122.42(18) . .
N1 C11 C12 117.67(17) . .
C4 C11 C12 119.92(18) . .
N2 C12 C7 123.50(19) . .
N2 C12 C11 116.64(17) . .
C7 C12 C11 119.86(18) . .
C10 N2 C12 117.63(17) . .
C10 N2 V2 129.03(14) . .
C12 N2 V2 112.70(13) . .
C1 N1 C11 118.19(17) . .
C1 N1 V2 123.10(14) . .
C11 N1 V2 118.56(13) . .
N4 C22 C21 123.4(2) . .
N4 C22 H22 118.3 . .
C21 C22 H22 118.3 . .
C20 C21 C22 119.2(2) . .
C20 C21 H21 120.4 . .
C22 C21 H21 120.4 . .
C21 C20 C19 119.5(2) . .
C21 C20 H20 120.2 . .
C19 C20 H20 120.2 . .
C23 C19 C20 117.33(19) . .
C23 C19 C18 118.81(19) . .
C20 C19 C18 123.85(19) . .
C17 C18 C19 121.4(2) . .
C17 C18 H18 119.3 . .
C19 C18 H18 119.3 . .
C18 C17 C16 120.8(2) . .
C18 C17 H17 119.6 . .
C16 C17 H17 119.6 . .
C24 C16 C15 117.00(19) . .
C24 C16 C17 118.87(19) . .
C15 C16 C17 124.13(19) . .
C14 C15 C16 119.30(19) . .
C14 C15 H15 120.3 . .
C16 C15 H15 120.3 . .
C15 C14 C13 119.45(19) . .
C15 C14 H14 120.3 . .
C13 C14 H14 120.3 . .
N3 C13 C14 122.56(19) . .
N3 C13 H13 118.7 . .
C14 C13 H13 118.7 . .
N3 C24 C16 123.46(18) . .
N3 C24 C23 116.39(17) . .
C16 C24 C23 120.15(18) . .
N4 C23 C19 123.19(19) . .
N4 C23 C24 116.97(17) . .
C19 C23 C24 119.83(18) . .
C22 N4 C23 117.39(18) . .
C22 N4 V3 123.24(14) . .
C23 N4 V3 118.91(13) . .
C13 N3 C24 118.09(17) . .
C13 N3 V3 126.81(13) . .
C24 N3 V3 115.10(13) . .
H1W O1W H2W 101.9(13) . .
H3W O2W H4W 102.2(13) . .
C27 O9 H9A 109.5 . .
O9 C27 H27A 109.5 . .
O9 C27 H27B 109.5 . .
H27A C27 H27B 109.5 . .
O9 C27 H27C 109.5 . .
H27A C27 H27C 109.5 . .
H27B C27 H27C 109.5 . .

loop_
_geom_bond_atom_site_label_1
_geom_bond_atom_site_label_2
_geom_bond_distance
_geom_bond_site_symmetry_2
V1 O2 1.6292(15) .
V1 O3 1.6479(15) .
V1 O8 1.9633(14) .
V1 O7 1.9710(14) .
V1 O1 1.9714(14) .
V1 V2 3.1069(5) .
V1 V3 3.1153(5) .
V2 O4 1.6081(14) .
V2 O6 1.9236(14) 3_666
V2 O1 1.9424(13) .
V2 O7 1.9963(15) .
V2 N1 2.1458(17) .
V2 N2 2.3402(17) .
V2 V3 3.5281(6) 3_666
V2 V3 3.6665(6) .
V2 V2 5.1411(8) 3_666
V3 O5 1.6157(14) .
V3 O6 1.7150(14) .
V3 O1 1.8815(14) .
V3 O8 2.1209(14) .
V3 N4 2.1835(17) .
V3 N3 2.3137(17) .
O7 C25 1.406(3) .
C25 H25A 0.9800 .
C25 H25B 0.9800 .
C25 H25C 0.9800 .
O8 C26 1.450(3) .
C26 H26A 0.9800 .
C26 H26B 0.9800 .
C26 H26C 0.9800 .
O6 V2 1.9236(14) 3_666
C10 N2 1.328(3) .
C10 C9 1.409(3) .
C10 H10 0.9500 .
C9 C8 1.368(3) .
C9 H9 0.9500 .
C8 C7 1.408(3) .
C8 H8 0.9500 .
C7 C12 1.405(3) .
C7 C6 1.437(3) .
C6 C5 1.356(3) .
C6 H6 0.9500 .
C5 C4 1.436(3) .
C5 H5 0.9500 .
C4 C11 1.404(3) .
C4 C3 1.408(3) .
C3 C2 1.372(3) .
C3 H3 0.9500 .
C2 C1 1.402(3) .
C2 H2 0.9500 .
C1 N1 1.325(3) .
C1 H1 0.9500 .
C11 N1 1.368(2) .
C11 C12 1.434(3) .
C12 N2 1.357(3) .
C22 N4 1.332(3) .
C22 C21 1.399(3) .
C22 H22 0.9500 .
C21 C20 1.370(3) .
C21 H21 0.9500 .
C20 C19 1.408(3) .
C20 H20 0.9500 .
C19 C23 1.406(3) .
C19 C18 1.434(3) .
C18 C17 1.352(3) .
C18 H18 0.9500 .
C17 C16 1.438(3) .
C17 H17 0.9500 .
C16 C24 1.404(3) .
C16 C15 1.404(3) .
C15 C14 1.372(3) .
C15 H15 0.9500 .
C14 C13 1.406(3) .
C14 H14 0.9500 .
C13 N3 1.319(3) .
C13 H13 0.9500 .
C24 N3 1.355(3) .
C24 C23 1.431(3) .
C23 N4 1.363(3) .
O1W H1W 0.947(10) .
O1W H2W 0.952(10) .
O2W H3W 0.953(10) .
O2W H4W 0.945(10) .
O9 C27 1.410(3) .
O9 H9A 0.8400 .
C27 H27A 0.9800 .
C27 H27B 0.9800 .
C27 H27C 0.9800 .

loop_
_geom_hbond_atom_site_label_D
_geom_hbond_atom_site_label_H
_geom_hbond_atom_site_label_A
_geom_hbond_distance_DH
_geom_hbond_distance_HA
_geom_hbond_distance_DA
_geom_hbond_angle_DHA
_geom_hbond_site_symmetry_A
O1W H2W O3 0.952(10) 1.795(11) 2.739(2) 171(2) .
O1W H1W O3 0.947(10) 1.901(13) 2.816(2) 162(2) 3_665
O2W H4W O2 0.945(10) 2.016(10) 2.959(2) 176(2) .
O2W H3W O9 0.953(10) 1.880(12) 2.819(3) 168(3) .
O9 H9A O1W 0.84 1.89 2.717(3) 169.9 .
